data_4517769
loop_
_publ_author_name
'Pernak, Juliusz'
'Rzemieniecki, Tomasz'
'Klejdysz, Tomasz'
'Qu, Fengrui'
'Rogers, Robin D.'

_publ_section_title
;
 Conversion of Quinine Derivatives into Biologically Active Ionic Liquids:
 Advantages, Multifunctionality, and Perspectives
;
_journal_issue 25
_journal_name_full 'ACS Sustainable Chemistry &amp; Engineering'
_journal_page_first 9263
_journal_page_last 9267
_journal_paper_doi 10.1021/acssuschemeng.0c03501
_journal_volume 8
_journal_year 2020
_chemical_absolute_configuration syn
_chemical_formula_moiety 'Br, C22 H29 N2 O2, C3 H8 O'
_chemical_formula_sum 'C25 H37 Br N2 O3'
_chemical_formula_weight 493.47
_space_group_crystal_system orthorhombic
_space_group_IT_number 19
_space_group_name_Hall 'P 2ac 2ab'
_space_group_name_H-M_alt 'P 21 21 21'
_atom_sites_solution_hydrogens mixed
_atom_sites_solution_primary dual
_audit_creation_date 2019-08-15
_audit_creation_method
;
Olex2 1.2
(compiled 2018.05.29 svn.r3508 for OlexSys, GUI svn.r5506)
;
_cell_angle_alpha 90
_cell_angle_beta 90
_cell_angle_gamma 90
_cell_formula_units_Z 4
_cell_length_a 8.25467(2)
_cell_length_b 13.60583(4)
_cell_length_c 22.29025(7)
_cell_measurement_reflns_used 31209
_cell_measurement_temperature 100.00(10)
_cell_measurement_theta_max 76.1160
_cell_measurement_theta_min 3.2450
_cell_volume 2503.454(12)
_computing_cell_refinement 'CrysAlisPro 1.171.40.53 (Rigaku OD, 2019)'
_computing_data_collection 'CrysAlisPro 1.171.40.53 (Rigaku OD, 2019)'
_computing_data_reduction 'CrysAlisPro 1.171.40.53 (Rigaku OD, 2019)'
_computing_molecular_graphics 'Olex2 (Dolomanov et al., 2009)'
_computing_publication_material 'Olex2 (Dolomanov et al., 2009)'
_computing_structure_refinement 'ShelXL (Sheldrick, 2015)'
_computing_structure_solution 'ShelXT (Sheldrick, 2015)'
_diffrn_ambient_environment N~2~
_diffrn_ambient_temperature 100.00(10)
_diffrn_detector 'CCD plate'
_diffrn_detector_area_resol_mean 10.0000
_diffrn_detector_type HyPix
_diffrn_measured_fraction_theta_full 0.998
_diffrn_measured_fraction_theta_max 0.998
_diffrn_measurement_details
;
List of Runs (angles in degrees, time in seconds):

  # Type    Start    End  Width  t~exp~   \w     \q     \k     \f   Frames
--------------------------------------------------------------------------
  1  \w    -27.00  20.00   0.50    0.50    --  -47.57  19.00 -60.00   94
  2  \w     62.00  87.00   0.50    0.50    --   47.57 166.00-129.00   50
  3  \w     94.00 124.00   0.50    3.00    --  104.75 166.00-129.00   60
  4  \w    108.00 134.00   0.50    3.00    --  104.75 125.00 -90.00   52
  5  \w    140.00 176.00   0.50    3.00    --  104.75 125.00 -30.00   72
  6  \w    152.00 178.00   0.50    3.00    --  104.75  77.00  30.00   52
  7  \w    149.00 178.00   0.50    3.00    --  104.75  15.00   0.00   58
  8  \w    140.00 177.00   0.50    3.00    --  104.75  15.00  30.00   74
  9  \w    123.00 148.00   0.50    3.00    --  104.75  77.00  30.00   50
 10  \w    117.00 177.00   0.50    3.00    --  104.75  45.00  60.00  120
 11  \w    120.00 146.00   0.50    3.00    --  104.75  30.00 150.00   52
 12  \w    134.00 160.00   0.50    3.00    --  104.75  79.00 175.32   52
 13  \w    107.00 132.00   0.50    3.00    --  104.75 115.00  84.00   50
 14  \w     81.00 112.00   0.50    3.00    --  104.75  79.00 175.32   62
 15  \w     98.00 124.00   0.50    3.00    --  104.75  15.00  30.00   52
 16  \w    116.00 142.00   0.50    3.00    --  104.75  15.00   0.00   52
 17  \w     95.00 120.00   0.50    3.00    --  104.75  45.00 -90.00   50
 18  \w    132.00 168.00   0.50    3.00    --  104.75  45.00 -90.00   72
 19  \w    117.00 143.00   0.50    3.00    --  104.75  30.00 -90.00   52
 20  \w     82.00 178.00   0.50    3.00    --  104.75 125.00-120.00  192
 21  \w     81.00 134.00   0.50    3.00    --  104.75 125.00 -30.00  106
 22  \w     46.00  71.00   0.50    3.00    --  104.75 -61.00  60.00   50
 23  \w     81.00 106.00   0.50    3.00    --  104.75 -94.00   0.00   50
 24  \w     69.00  95.00   0.50    3.00    --  104.75-101.00  -4.17   52
 25  \w     58.00 110.00   0.50    3.00    --  104.75-125.00   0.00  104
 26  \w     77.00 112.00   0.50    3.00    --  104.75-125.00 -90.00   70
 27  \w     65.00  91.00   0.50    0.50    --   47.57-166.00-151.00   52
 28  \w     38.00  68.00   0.50    3.00    --  104.75-125.00 -90.00   60
 29  \w     42.00  92.00   0.50    3.00    --  104.75 -94.00 -30.00  100
 30  \w     48.00  74.00   0.50    3.00    --  104.75 -77.00 -90.00   52
 31  \w     47.00  73.00   0.50    3.00    --  104.75-115.00  -5.00   52
 32  \w     54.00  93.00   0.50    3.00    --  104.75 -78.00   9.89   78
 33  \w     50.00 102.00   0.50    3.00    --  104.75 -77.00  90.00  104
 34  \w     46.00  71.00   0.50    3.00    --  104.75 -61.00 150.00   50
 35  \w     32.00  73.00   0.50    3.00    --  104.75 -77.00 150.00   82
 36  \w     13.00  51.00   0.50    0.50    --   47.57-115.00  -5.00   76
 37  \w     33.00  63.00   0.50    3.00    --  104.75 -61.00 -30.00   60
 38  \w     38.00  64.00   0.50    3.00    --  104.75 -94.00   0.00   52
 39  \w     33.00 102.00   0.50    3.00    --  104.75 -77.00 -30.00  138
 40  \w     37.00  70.00   0.50    3.00    --  104.75 -61.00 -90.00   66
 41  \w     36.00  62.00   0.50    3.00    --  104.75 -94.00-180.00   52
 42  \w     72.00  98.00   0.50    3.00    --  104.75 -94.00-180.00   52
 43  \w     64.00  90.00   0.50    3.00    --  104.75-125.00-180.00   52
 44  \w     39.00 109.00   0.50    3.00    --  104.75-125.00 -60.00  140
 45  \w    -15.00  27.00   0.50    0.50    --  -47.57  19.00 150.00   84
 46  \w    -89.00  -7.00   0.50    0.50    --  -47.57 115.00  84.00  164
 47  \w   -102.00 -77.00   0.50    0.50    --  -47.57 166.00-129.00   50
 48  \w   -111.00 -86.00   0.50    3.00    -- -102.00 166.00-129.00   50
 49  \w   -117.00 -91.00   0.50    3.00    -- -102.00 -54.00  27.36   52
 50  \w   -132.00-107.00   0.50    3.00    -- -102.00-115.00  -5.00   50
 51  \w   -119.00 -75.00   0.50    0.50    --  -47.57-125.00  60.00   88
 52  \w   -108.00 -83.00   0.50    0.50    --  -47.57-166.00-151.00   50
;
_diffrn_measurement_device 'four-circle diffractometer'
_diffrn_measurement_device_type 'XtaLAB Synergy R, DW system, HyPix'
_diffrn_measurement_method '\w scans'
_diffrn_orient_matrix_type 'CrysAlisPro convention (1999,Acta A55,543-557)'
_diffrn_orient_matrix_UB_11 -0.1003366000
_diffrn_orient_matrix_UB_12 -0.0414097000
_diffrn_orient_matrix_UB_13 -0.0524987000
_diffrn_orient_matrix_UB_21 0.1395525000
_diffrn_orient_matrix_UB_22 0.0238392000
_diffrn_orient_matrix_UB_23 -0.0435272000
_diffrn_orient_matrix_UB_31 0.0727385000
_diffrn_orient_matrix_UB_32 -0.1026989000
_diffrn_orient_matrix_UB_33 0.0110478000
_diffrn_radiation_monochromator mirror
_diffrn_radiation_probe x-ray
_diffrn_radiation_type CuK\a
_diffrn_radiation_wavelength 1.54184
_diffrn_reflns_av_R_equivalents 0.0158
_diffrn_reflns_av_unetI/netI 0.0075
_diffrn_reflns_Laue_measured_fraction_full 0.998
_diffrn_reflns_Laue_measured_fraction_max 0.998
_diffrn_reflns_limit_h_max 10
_diffrn_reflns_limit_h_min -10
_diffrn_reflns_limit_k_max 13
_diffrn_reflns_limit_k_min -17
_diffrn_reflns_limit_l_max 28
_diffrn_reflns_limit_l_min -27
_diffrn_reflns_number 32407
_diffrn_reflns_point_group_measured_fraction_full 0.999
_diffrn_reflns_point_group_measured_fraction_max 0.998
_diffrn_reflns_theta_full 67.684
_diffrn_reflns_theta_max 76.367
_diffrn_reflns_theta_min 3.806
_diffrn_source 'Rotating-anode X-ray tube'
_diffrn_source_type 'Rigaku (Cu) X-ray Source'
_exptl_absorpt_coefficient_mu 2.449
_exptl_absorpt_correction_T_max 0.985
_exptl_absorpt_correction_T_min 0.656
_exptl_absorpt_correction_type gaussian
_exptl_absorpt_process_details
;
CrysAlisPro 1.171.40.53 (Rigaku Oxford Diffraction, 2019)
Numerical absorption correction based on gaussian integration over
			a multifaceted crystal model
Empirical absorption correction using spherical harmonics,
 implemented in SCALE3 ABSPACK scaling algorithm.
;
_exptl_crystal_colour 'clear colourless'
_exptl_crystal_density_diffrn 1.309
_exptl_crystal_description block
_exptl_crystal_F_000 1040
_exptl_crystal_size_max 0.288
_exptl_crystal_size_mid 0.215
_exptl_crystal_size_min 0.141
_refine_diff_density_max 0.194
_refine_diff_density_min -0.162
_refine_diff_density_rms 0.036
_refine_ls_abs_structure_details
;
 Flack x determined using 2254 quotients [(I+)-(I-)]/[(I+)+(I-)]
 (Parsons, Flack and Wagner, Acta Cryst. B69 (2013) 249-259).
;
_refine_ls_abs_structure_Flack -0.022(3)
_refine_ls_extinction_coef 0.00098(10)
_refine_ls_extinction_expression Fc^*^=kFc[1+0.001xFc^2^\l^3^/sin(2\q)]^-1/4^
_refine_ls_extinction_method 'SHELXL-2018/3 (Sheldrick 2018)'
_refine_ls_goodness_of_fit_ref 1.062
_refine_ls_hydrogen_treatment mixed
_refine_ls_matrix_type full
_refine_ls_number_parameters 295
_refine_ls_number_reflns 5240
_refine_ls_number_restraints 0
_refine_ls_restrained_S_all 1.062
_refine_ls_R_factor_all 0.0166
_refine_ls_R_factor_gt 0.0166
_refine_ls_shift/su_max 0.002
_refine_ls_shift/su_mean 0.000
_refine_ls_structure_factor_coef Fsqd
_refine_ls_weighting_details 'w=1/[\s^2^(Fo^2^)+(0.0233P)^2^+0.8545P] where P=(Fo^2^+2Fc^2^)/3'
_refine_ls_weighting_scheme calc
_refine_ls_wR_factor_gt 0.0440
_refine_ls_wR_factor_ref 0.0440
_reflns_Friedel_coverage 0.758
_reflns_Friedel_fraction_full 1.000
_reflns_Friedel_fraction_max 0.997
_reflns_number_gt 5237
_reflns_number_total 5240
_reflns_threshold_expression 'I > 2\s(I)'
_cod_data_source_file sc0c03501_si_002.cif
_cod_data_source_block mn04-qu
_cod_depositor_comments
;Adding full bibliography for 4517768--4517769.cif.

 Adding full bibliography for 4517768--4517769.cif.
;
_cod_original_cell_volume 2503.453(12)
_cod_database_code 4517769
_shelx_shelxl_version_number 2018/3
_chemical_oxdiff_formula C25H38BrN2O3
_shelx_space_group_comment
;
The symmetry employed for this shelxl refinement is uniquely defined
by the following loop, which should always be used as a source of
symmetry information in preference to the above space-group names.
They are only intended as comments.
;
_diffrn_oxdiff_digest_frames
;
017f9d8c534767791e2de28ac1297791f7037064425
;
_reflns_odcompleteness_completeness 99.05
_reflns_odcompleteness_iscentric 1
_reflns_odcompleteness_theta 76.86
_olex2_refinement_description
;
1. Fixed Uiso
 At 1.2 times of:
  All C(H) groups, All C(H,H) groups
 At 1.5 times of:
  All C(H,H,H) groups, All O(H) groups
2.a Ternary CH refined with riding coordinates:
 C11(H11), C12(H12), C14(H14), C15(H15), C24(H24)
2.b Secondary CH2 refined with riding coordinates:
 C13(H13A,H13B), C16(H16A,H16B), C17(H17A,H17B), C18(H18A,H18B), C21(H21A,H21B)
2.c Aromatic/amide H refined with riding coordinates:
 C3(H3), C4(H4), C6(H6), C7(H7), C10(H10), C19(H19)
2.d Idealised Me refined as rotating group:
 C1(H1A,H1B,H1C), C22(H22A,H22B,H22C), C23(H23A,H23B,H23C), C25(H25A,H25B,H25C)
2.e Idealised tetrahedral OH refined as rotating group:
 O2(H2), O3(H3A)
;
_olex2_submission_special_instructions 'No special instructions were received'
_oxdiff_exptl_absorpt_empirical_details
;
Empirical correction (ABSPACK) includes:
- Absorption correction using spherical harmonics
- Frame scaling
- Detector area scaling
;
_oxdiff_exptl_absorpt_empirical_full_max 1.468
_oxdiff_exptl_absorpt_empirical_full_min 0.726

loop_
_space_group_symop_operation_xyz
'x, y, z'
'-x+1/2, -y, z+1/2'
'-x, y+1/2, -z+1/2'
'x+1/2, -y+1/2, -z'

loop_
_atom_site_label
_atom_site_type_symbol
_atom_site_fract_x
_atom_site_fract_y
_atom_site_fract_z
_atom_site_U_iso_or_equiv
_atom_site_adp_type
_atom_site_occupancy
_atom_site_site_symmetry_order
_atom_site_calc_flag
_atom_site_refinement_flags_posn
_atom_site_refinement_flags_adp
_atom_site_refinement_flags_occupancy
_atom_site_disorder_assembly
_atom_site_disorder_group
Br1 Br 0.78753(2) 0.59171(2) 0.55891(2) 0.01707(6) Uani 1 1 d . . . . .
O1 O 0.44609(18) 0.43775(10) 0.71564(6) 0.0236(3) Uani 1 1 d . . . . .
O2 O 0.55867(15) 0.44297(9) 0.42353(5) 0.0156(2) Uani 1 1 d . . . . .
H2 H 0.649480 0.422280 0.431456 0.023 Uiso 1 1 calc GR . . . .
O3 O 0.84694(18) 0.67505(11) 0.69836(6) 0.0238(3) Uani 1 1 d . . . . .
H3A H 0.818405 0.654554 0.665417 0.036 Uiso 1 1 calc GR . . . .
N1 N 0.33612(19) 0.15594(11) 0.54248(7) 0.0169(3) Uani 1 1 d . . . . .
N2 N 0.30584(17) 0.60629(10) 0.45665(6) 0.0125(3) Uani 1 1 d . . . . .
C1 C 0.5350(3) 0.52534(18) 0.70312(10) 0.0313(5) Uani 1 1 d . . . . .
H1A H 0.629450 0.509326 0.679945 0.047 Uiso 1 1 calc GR . . . .
H1B H 0.567487 0.555582 0.740133 0.047 Uiso 1 1 calc GR . . . .
H1C H 0.468043 0.570023 0.680867 0.047 Uiso 1 1 calc GR . . . .
C2 C 0.4160(2) 0.37598(14) 0.66874(8) 0.0181(4) Uani 1 1 d . . . . .
C3 C 0.3553(2) 0.28261(15) 0.68599(8) 0.0208(4) Uani 1 1 d . . . . .
H3 H 0.333256 0.269586 0.726130 0.025 Uiso 1 1 calc R . . . .
C4 C 0.3294(2) 0.21223(14) 0.64380(8) 0.0196(4) Uani 1 1 d . . . . .
H4 H 0.291633 0.150709 0.655413 0.024 Uiso 1 1 calc R . . . .
C5 C 0.3594(2) 0.23162(13) 0.58197(8) 0.0155(3) Uani 1 1 d . . . . .
C6 C 0.3697(2) 0.17243(13) 0.48527(8) 0.0173(3) Uani 1 1 d . . . . .
H6 H 0.360904 0.120499 0.458342 0.021 Uiso 1 1 calc R . . . .
C7 C 0.4180(2) 0.26467(13) 0.46336(8) 0.0166(3) Uani 1 1 d . . . . .
H7 H 0.440620 0.272345 0.422752 0.020 Uiso 1 1 calc R . . . .
C8 C 0.4322(2) 0.34368(13) 0.50142(8) 0.0143(3) Uani 1 1 d . . . . .
C9 C 0.41113(19) 0.32668(13) 0.56431(8) 0.0140(3) Uani 1 1 d . . . . .
C10 C 0.4423(2) 0.39875(14) 0.60930(8) 0.0165(3) Uani 1 1 d . . . . .
H10 H 0.480176 0.460695 0.598602 0.020 Uiso 1 1 calc R . . . .
C11 C 0.4644(2) 0.44635(13) 0.47659(8) 0.0136(3) Uani 1 1 d . . . . .
H11 H 0.521017 0.485602 0.506919 0.016 Uiso 1 1 calc R . . . .
C12 C 0.2981(2) 0.49420(12) 0.46263(7) 0.0127(3) Uani 1 1 d . . . . .
H12 H 0.226308 0.479536 0.496497 0.015 Uiso 1 1 calc R . . . .
C13 C 0.2148(2) 0.45373(12) 0.40522(7) 0.0152(3) Uani 1 1 d . . . . .
H13A H 0.276872 0.398826 0.389673 0.018 Uiso 1 1 calc R . . . .
H13B H 0.107254 0.430084 0.415205 0.018 Uiso 1 1 calc R . . . .
C14 C 0.2020(2) 0.53383(13) 0.35704(7) 0.0158(3) Uani 1 1 d . . . . .
H14 H 0.163236 0.505436 0.319275 0.019 Uiso 1 1 calc R . . . .
C15 C 0.0865(2) 0.61580(13) 0.37797(8) 0.0164(4) Uani 1 1 d . . . . .
H15 H 0.104622 0.673732 0.352723 0.020 Uiso 1 1 calc R . . . .
C16 C 0.1350(2) 0.64178(13) 0.44272(9) 0.0157(3) Uani 1 1 d . . . . .
H16A H 0.129436 0.712431 0.448164 0.019 Uiso 1 1 calc R . . . .
H16B H 0.059281 0.611593 0.470438 0.019 Uiso 1 1 calc R . . . .
C17 C 0.4149(2) 0.63682(13) 0.40517(8) 0.0144(3) Uani 1 1 d . . . . .
H17A H 0.526899 0.623002 0.415314 0.017 Uiso 1 1 calc R . . . .
H17B H 0.404544 0.706946 0.398314 0.017 Uiso 1 1 calc R . . . .
C18 C 0.3683(2) 0.58068(14) 0.34793(8) 0.0168(3) Uani 1 1 d . . . . .
H18A H 0.365028 0.625440 0.314076 0.020 Uiso 1 1 calc R . . . .
H18B H 0.448135 0.530197 0.339593 0.020 Uiso 1 1 calc R . . . .
C19 C -0.0897(2) 0.58806(17) 0.37392(9) 0.0220(4) Uani 1 1 d . . . . .
H19 H -0.132751 0.546776 0.403096 0.026 Uiso 1 1 calc R . . . .
C20 C -0.1857(2) 0.61987(18) 0.33070(10) 0.0293(5) Uani 1 1 d . . . . .
H20A H -0.301(3) 0.597(2) 0.3286(12) 0.034(7) Uiso 1 1 d . . . . .
H20B H -0.141(4) 0.663(2) 0.3027(14) 0.044(8) Uiso 1 1 d . . . . .
C21 C 0.3654(2) 0.65768(13) 0.51257(8) 0.0162(3) Uani 1 1 d . . . . .
H21A H 0.372912 0.727505 0.504239 0.019 Uiso 1 1 calc R . . . .
H21B H 0.473884 0.634361 0.521381 0.019 Uiso 1 1 calc R . . . .
C22 C 0.2615(2) 0.64356(14) 0.56795(8) 0.0222(4) Uani 1 1 d . . . . .
H22A H 0.152921 0.664915 0.559666 0.033 Uiso 1 1 calc GR . . . .
H22B H 0.305220 0.681540 0.600438 0.033 Uiso 1 1 calc GR . . . .
H22C H 0.260481 0.575300 0.578839 0.033 Uiso 1 1 calc GR . . . .
C23 C 1.0390(3) 0.5406(2) 0.70412(11) 0.0389(6) Uani 1 1 d . . . . .
H23A H 0.971000 0.508162 0.732905 0.058 Uiso 1 1 calc GR . . . .
H23B H 1.150416 0.525507 0.712421 0.058 Uiso 1 1 calc GR . . . .
H23C H 1.011898 0.518340 0.664507 0.058 Uiso 1 1 calc GR . . . .
C24 C 1.0135(3) 0.65064(18) 0.70813(9) 0.0260(4) Uani 1 1 d . . . . .
H24 H 1.079152 0.682673 0.677163 0.031 Uiso 1 1 calc R . . . .
C25 C 1.0609(3) 0.6919(2) 0.76883(10) 0.0343(5) Uani 1 1 d . . . . .
H25A H 1.036417 0.760798 0.770108 0.051 Uiso 1 1 calc GR . . . .
H25B H 1.174932 0.682396 0.775091 0.051 Uiso 1 1 calc GR . . . .
H25C H 1.001491 0.658475 0.799740 0.051 Uiso 1 1 calc GR . . . .

loop_
_atom_site_aniso_label
_atom_site_aniso_U_11
_atom_site_aniso_U_22
_atom_site_aniso_U_33
_atom_site_aniso_U_23
_atom_site_aniso_U_13
_atom_site_aniso_U_12
Br1 0.01654(9) 0.01450(8) 0.02017(9) 0.00020(7) -0.00168(7) -0.00136(7)
O1 0.0295(7) 0.0275(7) 0.0139(6) -0.0022(5) 0.0011(5) -0.0094(6)
O2 0.0143(6) 0.0169(6) 0.0155(6) 0.0030(4) 0.0031(5) 0.0031(5)
O3 0.0237(7) 0.0255(7) 0.0221(7) -0.0011(5) -0.0015(5) 0.0033(6)
N1 0.0161(7) 0.0144(7) 0.0203(7) 0.0018(6) -0.0014(6) -0.0011(5)
N2 0.0122(6) 0.0110(6) 0.0142(6) -0.0005(5) 0.0005(5) 0.0007(5)
C1 0.0442(13) 0.0307(11) 0.0189(9) -0.0050(8) 0.0010(9) -0.0178(10)
C2 0.0174(8) 0.0209(9) 0.0158(8) -0.0006(7) 0.0006(7) -0.0016(7)
C3 0.0225(9) 0.0245(9) 0.0155(8) 0.0050(7) 0.0008(7) -0.0046(8)
C4 0.0197(9) 0.0194(9) 0.0197(9) 0.0063(7) 0.0001(7) -0.0026(7)
C5 0.0131(7) 0.0158(8) 0.0177(8) 0.0020(6) -0.0007(6) 0.0001(7)
C6 0.0193(9) 0.0129(8) 0.0198(8) -0.0011(7) -0.0009(7) -0.0003(7)
C7 0.0186(8) 0.0163(8) 0.0147(7) 0.0000(6) 0.0003(7) 0.0008(7)
C8 0.0135(8) 0.0123(8) 0.0171(8) 0.0017(6) -0.0004(6) -0.0001(6)
C9 0.0114(7) 0.0153(8) 0.0152(8) 0.0018(7) -0.0008(7) 0.0003(6)
C10 0.0188(8) 0.0145(8) 0.0161(8) 0.0008(7) 0.0006(6) -0.0017(7)
C11 0.0141(8) 0.0140(8) 0.0128(7) -0.0001(6) 0.0011(6) -0.0004(6)
C12 0.0141(7) 0.0110(7) 0.0130(7) 0.0004(6) 0.0009(6) -0.0012(7)
C13 0.0161(7) 0.0148(7) 0.0148(7) -0.0004(6) -0.0015(7) -0.0027(8)
C14 0.0168(8) 0.0173(8) 0.0132(7) 0.0004(6) 0.0001(7) -0.0013(8)
C15 0.0152(8) 0.0160(9) 0.0178(8) 0.0027(6) -0.0009(7) -0.0002(6)
C16 0.0118(7) 0.0152(8) 0.0202(8) 0.0003(7) 0.0018(7) 0.0019(6)
C17 0.0137(8) 0.0125(7) 0.0168(8) 0.0031(6) 0.0028(7) -0.0006(6)
C18 0.0165(8) 0.0191(9) 0.0147(7) 0.0023(7) 0.0015(6) 0.0005(8)
C19 0.0165(8) 0.0242(9) 0.0253(9) -0.0015(8) 0.0003(7) -0.0018(8)
C20 0.0151(10) 0.0489(14) 0.0239(10) -0.0050(9) -0.0021(8) 0.0042(8)
C21 0.0173(8) 0.0128(8) 0.0185(8) -0.0035(7) -0.0031(7) 0.0008(7)
C22 0.0244(9) 0.0250(9) 0.0173(8) -0.0054(7) 0.0003(7) 0.0019(7)
C23 0.0448(14) 0.0452(14) 0.0267(11) 0.0003(10) -0.0044(10) 0.0209(12)
C24 0.0210(9) 0.0384(12) 0.0185(9) 0.0047(8) 0.0022(8) 0.0006(9)
C25 0.0286(11) 0.0495(14) 0.0247(10) -0.0004(10) -0.0020(9) -0.0042(11)

loop_
_atom_type_symbol
_atom_type_description
_atom_type_scat_dispersion_real
_atom_type_scat_dispersion_imag
_atom_type_scat_source
C C 0.0181 0.0091 'International Tables Vol C Tables 4.2.6.8 and 6.1.1.4'
H H 0.0000 0.0000 'International Tables Vol C Tables 4.2.6.8 and 6.1.1.4'
Br Br -0.6763 1.2805 'International Tables Vol C Tables 4.2.6.8 and 6.1.1.4'
N N 0.0311 0.0180 'International Tables Vol C Tables 4.2.6.8 and 6.1.1.4'
O O 0.0492 0.0322 'International Tables Vol C Tables 4.2.6.8 and 6.1.1.4'

loop_
_exptl_crystal_face_index_h
_exptl_crystal_face_index_k
_exptl_crystal_face_index_l
_exptl_crystal_face_perp_dist
5 -3 -5 0.1527
-3 -5 8 0.0972
-5 3 5 0.0802
-2 8 -3 0.1369
3 6 -8 0.1112
-1 -6 -10 0.0566
2 -8 2 0.1115
2 4 12 0.0538
-2 8 0 0.1401
0 0 1 0.0700
2 5 2 0.0931
5 2 5 0.1156
-2 -2 -5 0.0718

loop_
_geom_angle_atom_site_label_1
_geom_angle_atom_site_label_2
_geom_angle_atom_site_label_3
_geom_angle
_geom_angle_site_symmetry_1
_geom_angle_site_symmetry_3
_geom_angle_publ_flag
C2 O1 C1 117.27(15) . . ?
C11 O2 H2 109.5 . . ?
C24 O3 H3A 109.5 . . ?
C6 N1 C5 117.56(16) . . ?
C16 N2 C12 107.13(13) . . ?
C17 N2 C12 111.31(13) . . ?
C17 N2 C16 107.98(12) . . ?
C21 N2 C12 113.73(12) . . ?
C21 N2 C16 108.83(13) . . ?
C21 N2 C17 107.70(13) . . ?
O1 C1 H1A 109.5 . . ?
O1 C1 H1B 109.5 . . ?
O1 C1 H1C 109.5 . . ?
H1A C1 H1B 109.5 . . ?
H1A C1 H1C 109.5 . . ?
H1B C1 H1C 109.5 . . ?
O1 C2 C3 114.09(16) . . ?
O1 C2 C10 124.73(17) . . ?
C10 C2 C3 121.18(17) . . ?
C2 C3 H3 120.0 . . ?
C4 C3 C2 119.92(17) . . ?
C4 C3 H3 120.0 . . ?
C3 C4 H4 119.6 . . ?
C3 C4 C5 120.76(17) . . ?
C5 C4 H4 119.6 . . ?
N1 C5 C4 117.29(16) . . ?
N1 C5 C9 123.38(16) . . ?
C9 C5 C4 119.33(17) . . ?
N1 C6 H6 118.5 . . ?
N1 C6 C7 123.08(17) . . ?
C7 C6 H6 118.5 . . ?
C6 C7 H7 119.7 . . ?
C8 C7 C6 120.55(17) . . ?
C8 C7 H7 119.7 . . ?
C7 C8 C9 117.89(16) . . ?
C7 C8 C11 120.46(15) . . ?
C9 C8 C11 121.62(15) . . ?
C5 C9 C8 117.13(16) . . ?
C5 C9 C10 119.10(16) . . ?
C10 C9 C8 123.76(16) . . ?
C2 C10 C9 119.55(17) . . ?
C2 C10 H10 120.2 . . ?
C9 C10 H10 120.2 . . ?
O2 C11 C8 111.64(14) . . ?
O2 C11 H11 109.4 . . ?
O2 C11 C12 109.41(13) . . ?
C8 C11 H11 109.4 . . ?
C8 C11 C12 107.63(14) . . ?
C12 C11 H11 109.4 . . ?
N2 C12 C11 113.45(14) . . ?
N2 C12 H12 107.2 . . ?
N2 C12 C13 107.44(13) . . ?
C11 C12 H12 107.2 . . ?
C11 C12 C13 114.09(14) . . ?
C13 C12 H12 107.2 . . ?
C12 C13 H13A 109.5 . . ?
C12 C13 H13B 109.5 . . ?
H13A C13 H13B 108.1 . . ?
C14 C13 C12 110.82(13) . . ?
C14 C13 H13A 109.5 . . ?
C14 C13 H13B 109.5 . . ?
C13 C14 H14 110.1 . . ?
C13 C14 C15 110.19(14) . . ?
C15 C14 H14 110.1 . . ?
C18 C14 C13 109.15(15) . . ?
C18 C14 H14 110.1 . . ?
C18 C14 C15 107.13(14) . . ?
C14 C15 H15 108.3 . . ?
C16 C15 C14 106.84(14) . . ?
C16 C15 H15 108.3 . . ?
C19 C15 C14 113.48(15) . . ?
C19 C15 H15 108.3 . . ?
C19 C15 C16 111.41(15) . . ?
N2 C16 C15 111.05(14) . . ?
N2 C16 H16A 109.4 . . ?
N2 C16 H16B 109.4 . . ?
C15 C16 H16A 109.4 . . ?
C15 C16 H16B 109.4 . . ?
H16A C16 H16B 108.0 . . ?
N2 C17 H17A 109.6 . . ?
N2 C17 H17B 109.6 . . ?
N2 C17 C18 110.08(14) . . ?
H17A C17 H17B 108.2 . . ?
C18 C17 H17A 109.6 . . ?
C18 C17 H17B 109.6 . . ?
C14 C18 C17 108.81(14) . . ?
C14 C18 H18A 109.9 . . ?
C14 C18 H18B 109.9 . . ?
C17 C18 H18A 109.9 . . ?
C17 C18 H18B 109.9 . . ?
H18A C18 H18B 108.3 . . ?
C15 C19 H19 118.6 . . ?
C20 C19 C15 122.79(19) . . ?
C20 C19 H19 118.6 . . ?
C19 C20 H20A 120.1(15) . . ?
C19 C20 H20B 117(2) . . ?
H20A C20 H20B 123(3) . . ?
N2 C21 H21A 108.4 . . ?
N2 C21 H21B 108.4 . . ?
N2 C21 C22 115.40(15) . . ?
H21A C21 H21B 107.5 . . ?
C22 C21 H21A 108.4 . . ?
C22 C21 H21B 108.4 . . ?
C21 C22 H22A 109.5 . . ?
C21 C22 H22B 109.5 . . ?
C21 C22 H22C 109.5 . . ?
H22A C22 H22B 109.5 . . ?
H22A C22 H22C 109.5 . . ?
H22B C22 H22C 109.5 . . ?
H23A C23 H23B 109.5 . . ?
H23A C23 H23C 109.5 . . ?
H23B C23 H23C 109.5 . . ?
C24 C23 H23A 109.5 . . ?
C24 C23 H23B 109.5 . . ?
C24 C23 H23C 109.5 . . ?
O3 C24 C23 110.8(2) . . ?
O3 C24 H24 108.7 . . ?
O3 C24 C25 107.35(18) . . ?
C23 C24 H24 108.7 . . ?
C23 C24 C25 112.5(2) . . ?
C25 C24 H24 108.7 . . ?
C24 C25 H25A 109.5 . . ?
C24 C25 H25B 109.5 . . ?
C24 C25 H25C 109.5 . . ?
H25A C25 H25B 109.5 . . ?
H25A C25 H25C 109.5 . . ?
H25B C25 H25C 109.5 . . ?

loop_
_geom_bond_atom_site_label_1
_geom_bond_atom_site_label_2
_geom_bond_distance
_geom_bond_site_symmetry_2
_geom_bond_publ_flag
O1 C1 1.427(3) . ?
O1 C2 1.364(2) . ?
O2 H2 0.8200 . ?
O2 C11 1.417(2) . ?
O3 H3A 0.8200 . ?
O3 C24 1.431(3) . ?
N1 C5 1.368(2) . ?
N1 C6 1.324(2) . ?
N2 C12 1.532(2) . ?
N2 C16 1.523(2) . ?
N2 C17 1.517(2) . ?
N2 C21 1.511(2) . ?
C1 H1A 0.9600 . ?
C1 H1B 0.9600 . ?
C1 H1C 0.9600 . ?
C2 C3 1.419(3) . ?
C2 C10 1.378(2) . ?
C3 H3 0.9300 . ?
C3 C4 1.359(3) . ?
C4 H4 0.9300 . ?
C4 C5 1.425(3) . ?
C5 C9 1.418(2) . ?
C6 H6 0.9300 . ?
C6 C7 1.405(3) . ?
C7 H7 0.9300 . ?
C7 C8 1.374(3) . ?
C8 C9 1.431(2) . ?
C8 C11 1.526(2) . ?
C9 C10 1.426(2) . ?
C10 H10 0.9300 . ?
C11 H11 0.9800 . ?
C11 C12 1.551(2) . ?
C12 H12 0.9800 . ?
C12 C13 1.553(2) . ?
C13 H13A 0.9700 . ?
C13 H13B 0.9700 . ?
C13 C14 1.534(2) . ?
C14 H14 0.9800 . ?
C14 C15 1.539(2) . ?
C14 C18 1.527(2) . ?
C15 H15 0.9800 . ?
C15 C16 1.539(3) . ?
C15 C19 1.506(2) . ?
C16 H16A 0.9700 . ?
C16 H16B 0.9700 . ?
C17 H17A 0.9700 . ?
C17 H17B 0.9700 . ?
C17 C18 1.536(2) . ?
C18 H18A 0.9700 . ?
C18 H18B 0.9700 . ?
C19 H19 0.9300 . ?
C19 C20 1.321(3) . ?
C20 H20A 1.01(3) . ?
C20 H20B 0.93(3) . ?
C21 H21A 0.9700 . ?
C21 H21B 0.9700 . ?
C21 C22 1.516(3) . ?
C22 H22A 0.9600 . ?
C22 H22B 0.9600 . ?
C22 H22C 0.9600 . ?
C23 H23A 0.9600 . ?
C23 H23B 0.9600 . ?
C23 H23C 0.9600 . ?
C23 C24 1.515(3) . ?
C24 H24 0.9800 . ?
C24 C25 1.516(3) . ?
C25 H25A 0.9600 . ?
C25 H25B 0.9600 . ?
C25 H25C 0.9600 . ?

loop_
_exptl_oxdiff_crystal_face_indexfrac_h
_exptl_oxdiff_crystal_face_indexfrac_k
_exptl_oxdiff_crystal_face_indexfrac_l
_exptl_oxdiff_crystal_face_x
_exptl_oxdiff_crystal_face_y
_exptl_oxdiff_crystal_face_z
4.6298 -3.1315 -5.1717 -0.0634 0.7966 0.6012
-2.8696 -5.4032 8.4182 0.0697 -0.8957 0.4392
-4.6572 2.8615 5.4070 0.0649 -0.8171 -0.5729
-1.5762 8.1962 -3.3001 -0.0080 0.1191 -0.9929
2.5170 5.9523 -8.2448 -0.0662 0.8520 -0.5193
-0.9600 -6.0772 -10.1713 0.8820 0.1639 0.4419
2.0802 -8.0257 2.2108 0.0076 0.0027 1.0000
1.6798 4.2610 11.8354 -0.9663 -0.1792 -0.1847
-1.7176 8.3632 -0.2011 -0.1634 -0.0316 -0.9861
0.0000 0.0000 1.0000 -0.0525 -0.0435 0.0110
2.0000 5.0000 2.0000 -0.5127 0.3112 -0.3459
5.0000 2.0000 5.0000 -0.8470 0.5278 0.2135
-2.0000 -2.0000 -5.0000 0.5460 -0.1091 0.0047
